data_2202861
loop_
_publ_author_name
'Sonar, Vijayakumar N.'
'Parkin, Sean'
'Crooks, Peter A.'

_publ_section_title
;
 (<i>Z</i>)-2-Thiophen-3-ylmethylene-1-aza-bicyclo[2.2.2]octan-3-one
;
_journal_issue 10
_journal_name_full 'Acta Crystallographica Section E'
_journal_page_first o1464
_journal_page_last o1466
_journal_paper_doi 10.1107/S1600536803019007
_journal_volume 59
_journal_year 2003
_chemical_formula_moiety 'C12 H13 N O S'
_chemical_formula_sum 'C12 H13 N O S'
_chemical_formula_weight 219.29
_chemical_name_systematic
;
 (Z)-2-Thiophen-3-ylmethylene-1-aza-bicyclo[2.2.2]octan-3-one
;
_space_group_IT_number 14
_symmetry_cell_setting monoclinic
_symmetry_space_group_name_Hall '-P 2yn'
_symmetry_space_group_name_H-M 'P 1 21/n 1'
_atom_sites_solution_hydrogens geom
_atom_sites_solution_primary direct
_atom_sites_solution_secondary difmap
_audit_creation_method SHELXL-97
_cell_angle_alpha 90.00
_cell_angle_beta 94.058(10)
_cell_angle_gamma 90.00
_cell_formula_units_Z 4
_cell_length_a 11.3210(10)
_cell_length_b 5.8790(6)
_cell_length_c 16.100(2)
_cell_measurement_reflns_used 6483
_cell_measurement_temperature 173(2)
_cell_measurement_theta_max 27.48
_cell_measurement_theta_min 1.00
_cell_volume 1068.9(2)
_computing_cell_refinement 'SCALEPACK (Otwinowski & Minor, 1997)'
_computing_data_collection 'COLLECT (Nonius, 1999)'
_computing_data_reduction 'DENZO-SMN (Otwinowski & Minor, 1997)'
_computing_molecular_graphics 'XP in SHELXTL (Sheldrick, 1994)'
_computing_publication_material 'SHELX97 (Sheldrick, 1997) and local procedures'
_computing_structure_refinement 'SHELXL97 (Sheldrick, 1997)'
_computing_structure_solution 'SHELXS97 (Sheldrick, 1997)'
_diffrn_ambient_temperature 173.0(10)
_diffrn_detector_area_resol_mean 18
_diffrn_measured_fraction_theta_full 1.000
_diffrn_measured_fraction_theta_max 1.000
_diffrn_measurement_device_type 'Nonius KappaCCD diffractometer'
_diffrn_measurement_method '\w scans at fixed \c = 55\%'
_diffrn_radiation_monochromator graphite
_diffrn_radiation_source 'fine-focus sealed tube'
_diffrn_radiation_type MoK\a
_diffrn_radiation_wavelength 0.71073
_diffrn_reflns_av_R_equivalents 0.0416
_diffrn_reflns_av_sigmaI/netI 0.0446
_diffrn_reflns_limit_h_max 14
_diffrn_reflns_limit_h_min -14
_diffrn_reflns_limit_k_max 7
_diffrn_reflns_limit_k_min -7
_diffrn_reflns_limit_l_max 20
_diffrn_reflns_limit_l_min -20
_diffrn_reflns_number 7996
_diffrn_reflns_theta_full 27.48
_diffrn_reflns_theta_max 27.48
_diffrn_reflns_theta_min 2.13
_diffrn_standards_decay_% <1
_diffrn_standards_number 0
_exptl_absorpt_coefficient_mu 0.273
_exptl_absorpt_correction_T_max 0.9474
_exptl_absorpt_correction_T_min 0.8986
_exptl_absorpt_correction_type multi-scan
_exptl_absorpt_process_details '(SCALEPACK; Otwinowski & Minor, 1997)'
_exptl_crystal_colour yellow
_exptl_crystal_density_diffrn 1.363
_exptl_crystal_density_method 'not measured'
_exptl_crystal_description rod
_exptl_crystal_F_000 464
_exptl_crystal_size_max 0.40
_exptl_crystal_size_mid 0.33
_exptl_crystal_size_min 0.20
_refine_diff_density_max .240
_refine_diff_density_min -.250
_refine_ls_extinction_coef 0.020(3)
_refine_ls_extinction_expression Fc^*^=kFc[1+0.001xFc^2^\l^3^/sin(2\q)]^-1/4^
_refine_ls_extinction_method SHELXL
_refine_ls_goodness_of_fit_ref 1.025
_refine_ls_hydrogen_treatment constr
_refine_ls_matrix_type full
_refine_ls_number_parameters 143
_refine_ls_number_reflns 2452
_refine_ls_number_restraints 8
_refine_ls_restrained_S_all 1.039
_refine_ls_R_factor_all 0.0676
_refine_ls_R_factor_gt 0.0453
_refine_ls_shift/su_max 0.002
_refine_ls_shift/su_mean 0.000
_refine_ls_structure_factor_coef Fsqd
_refine_ls_weighting_details 'calc w = 1/[\s^2^(Fo^2^)+(0.0604P)^2^+0.2115P] where P = (Fo^2^+2Fc^2^)/3'
_refine_ls_weighting_scheme calc
_refine_ls_wR_factor_gt 0.1106
_refine_ls_wR_factor_ref 0.1216
_reflns_number_gt 1802
_reflns_number_total 2452
_reflns_threshold_expression I>2\s(I)
_cod_data_source_file om6170.cif
_cod_data_source_block I
_cod_original_sg_symbol_H-M 'P 21/n'
_cod_database_code 2202861
_cod_database_fobs_code 2202861

loop_
_symmetry_equiv_pos_as_xyz
'x, y, z'
'-x+1/2, y+1/2, -z+1/2'
'-x, -y, -z'
'x-1/2, -y-1/2, z-1/2'

loop_
_atom_site_label
_atom_site_fract_x
_atom_site_fract_y
_atom_site_fract_z
_atom_site_U_iso_or_equiv
_atom_site_adp_type
_atom_site_calc_flag
_atom_site_refinement_flags
_atom_site_occupancy
_atom_site_disorder_assembly
_atom_site_disorder_group
_atom_site_type_symbol
S1 -0.1702(3) -0.3427(5) 0.29234(16) 0.0389(4) Uani d PD 0.50 A 1 S
C5' -0.1557(11) -0.317(2) 0.2840(7) 0.0389(4) Uani d PD 0.50 A 2 C
H5' -0.2144 -0.4059 0.3082 0.047 Uiso calc PR 0.50 A 2 H
C2 -0.11178(15) -0.3704(3) 0.20480(11) 0.0374(4) Uani d D 1 . . C
H2 -0.1329 -0.4921 0.1678 0.045 Uiso calc R 1 A 1 H
C3 -0.02826(14) -0.2065(3) 0.18579(10) 0.0296(4) Uani d D 1 A . C
C4 -0.01283(15) -0.0427(3) 0.24936(10) 0.0333(4) Uani d D 1 . . C
H4 0.0395 0.0838 0.2502 0.040 Uiso calc R 1 A 1 H
C5 -0.0883(8) -0.0997(15) 0.3110(4) 0.0366(3) Uani d PD 0.50 A 1 C
H5 -0.0940 -0.0106 0.3598 0.044 Uiso calc PR 0.50 A 1 H
S1' -0.09402(17) -0.0817(3) 0.33130(8) 0.0366(3) Uani d PD 0.50 A 2 S
C6 0.03386(14) -0.2198(3) 0.11007(10) 0.0294(4) Uani d . 1 . . C
H6 0.0006 -0.3209 0.0687 0.035 Uiso calc R 1 A . H
C7 0.13123(14) -0.1097(3) 0.09042(10) 0.0272(4) Uani d . 1 A . C
N8 0.19491(12) 0.0516(2) 0.14457(8) 0.0304(4) Uani d . 1 . . N
C9 0.21488(18) 0.2604(3) 0.09625(12) 0.0415(5) Uani d . 1 A . C
H9A 0.2560 0.3744 0.1332 0.050 Uiso calc R 1 . . H
H9B 0.1375 0.3252 0.0759 0.050 Uiso calc R 1 . . H
C10 0.28946(18) 0.2139(3) 0.02131(12) 0.0440(5) Uani d . 1 . . C
H10A 0.2472 0.2696 -0.0307 0.053 Uiso calc R 1 A . H
H10B 0.3664 0.2940 0.0289 0.053 Uiso calc R 1 . . H
C11 0.30970(15) -0.0440(3) 0.01581(10) 0.0351(4) Uani d . 1 A . C
H11 0.3527 -0.0837 -0.0344 0.042 Uiso calc R 1 . . H
C12 0.37970(16) -0.1217(3) 0.09611(10) 0.0370(4) Uani d . 1 . . C
H12A 0.4594 -0.0515 0.1000 0.044 Uiso calc R 1 A . H
H12B 0.3893 -0.2891 0.0958 0.044 Uiso calc R 1 . . H
C13 0.31109(15) -0.0486(3) 0.17110(10) 0.0354(4) Uani d . 1 A . C
H13A 0.2991 -0.1826 0.2068 0.043 Uiso calc R 1 . . H
H13B 0.3586 0.0642 0.2047 0.043 Uiso calc R 1 . . H
C14 0.19134(15) -0.1599(3) 0.01362(10) 0.0323(4) Uani d . 1 . . C
O15 0.15168(12) -0.2842(2) -0.04277(7) 0.0451(4) Uani d . 1 A . O

loop_
_atom_site_aniso_label
_atom_site_aniso_U_11
_atom_site_aniso_U_22
_atom_site_aniso_U_33
_atom_site_aniso_U_12
_atom_site_aniso_U_13
_atom_site_aniso_U_23
S1 0.0353(9) 0.0493(8) 0.0325(7) -0.0044(5) 0.0049(5) -0.0035(6)
C5' 0.0353(9) 0.0493(8) 0.0325(7) -0.0044(5) 0.0049(5) -0.0035(6)
C2 0.0299(9) 0.0437(11) 0.0379(10) -0.0042(8) -0.0021(8) 0.0008(8)
C3 0.0242(8) 0.0339(9) 0.0303(9) 0.0038(7) -0.0013(6) 0.0009(7)
C4 0.0305(9) 0.0352(10) 0.0342(9) 0.0036(8) 0.0018(7) -0.0056(7)
C5 0.0321(5) 0.0473(6) 0.0305(8) 0.0003(4) 0.0040(6) -0.0064(6)
S1' 0.0321(5) 0.0473(6) 0.0305(8) 0.0003(4) 0.0040(6) -0.0064(6)
C6 0.0276(9) 0.0309(9) 0.0290(9) 0.0010(7) -0.0033(7) -0.0044(7)
C7 0.0287(9) 0.0263(9) 0.0265(8) 0.0013(7) 0.0002(6) -0.0018(6)
N8 0.0339(8) 0.0264(7) 0.0308(7) -0.0042(6) 0.0018(6) -0.0034(6)
C9 0.0540(11) 0.0256(9) 0.0453(11) -0.0028(9) 0.0060(9) -0.0007(8)
C10 0.0592(13) 0.0355(10) 0.0376(11) -0.0087(9) 0.0056(9) 0.0080(8)
C11 0.0392(10) 0.0386(10) 0.0283(9) -0.0043(8) 0.0085(7) -0.0003(7)
C12 0.0319(9) 0.0394(10) 0.0399(10) -0.0009(8) 0.0035(7) -0.0008(8)
C13 0.0354(10) 0.0400(10) 0.0303(9) -0.0059(8) -0.0017(7) 0.0018(8)
C14 0.0384(10) 0.0310(9) 0.0272(9) 0.0007(8) 0.0011(7) 0.0002(7)
O15 0.0531(8) 0.0502(8) 0.0320(7) -0.0098(7) 0.0035(6) -0.0123(6)

loop_
_atom_type_symbol
_atom_type_description
_atom_type_scat_dispersion_real
_atom_type_scat_dispersion_imag
_atom_type_scat_source
C C .0033 .0016 'International Tables Vol C Tables 4.2.6.8 and 6.1.1.4'
H H .0000 .0000 'International Tables Vol C Tables 4.2.6.8 and 6.1.1.4'
N N .0061 .0033 'International Tables Vol C Tables 4.2.6.8 and 6.1.1.4'
O O .0106 .0060 'International Tables Vol C Tables 4.2.6.8 and 6.1.1.4'
S S .1246 .1234 'International Tables Vol C Tables 4.2.6.8 and 6.1.1.4'

loop_
_geom_angle_atom_site_label_1
_geom_angle_atom_site_label_2
_geom_angle_atom_site_label_3
_geom_angle
_geom_angle_publ_flag
C2 S1 C5 89.3(2) ?
C2 C5' S1' 114.7(7) ?
C2 C5' H5' 122.7 ?
S1' C5' H5' 122.7 ?
C3 C2 C5' 109.0(4) ?
C3 C2 S1 116.65(17) ?
C5' C2 S1 7.7(5) ?
C3 C2 H2 121.7 ?
C5' C2 H2 129.3 ?
S1 C2 H2 121.7 ?
C2 C3 C4 111.30(15) ?
C2 C3 C6 121.44(15) y
C4 C3 C6 127.22(15) y
C5 C4 C3 107.6(3) ?
C5 C4 S1' 8.1(4) ?
C3 C4 S1' 115.59(15) ?
C5 C4 H4 126.2 ?
C3 C4 H4 126.2 ?
S1' C4 H4 118.2 ?
C4 C5 S1 115.2(4) ?
C4 C5 H5 122.4 ?
S1 C5 H5 122.4 ?
C4 S1' C5' 89.4(4) ?
C7 C6 C3 129.04(15) y
C7 C6 H6 115.5 ?
C3 C6 H6 115.5 ?
C6 C7 N8 124.03(15) y
C6 C7 C14 122.43(14) y
N8 C7 C14 113.26(13) y
C7 N8 C13 107.99(12) y
C7 N8 C9 108.39(13) y
C13 N8 C9 108.48(14) y
N8 C9 C10 112.07(14) y
N8 C9 H9A 109.2 ?
C10 C9 H9A 109.2 ?
N8 C9 H9B 109.2 ?
C10 C9 H9B 109.2 ?
H9A C9 H9B 107.9 ?
C11 C10 C9 108.16(14) y
C11 C10 H10A 110.1 ?
C9 C10 H10A 110.1 ?
C11 C10 H10B 110.1 ?
C9 C10 H10B 110.1 ?
H10A C10 H10B 108.4 ?
C14 C11 C10 108.21(15) ?
C14 C11 C12 106.92(14) y
C10 C11 C12 108.34(15) y
C14 C11 H11 111.1 ?
C10 C11 H11 111.1 ?
C12 C11 H11 111.1 ?
C11 C12 C13 108.51(14) y
C11 C12 H12A 110.0 ?
C13 C12 H12A 110.0 ?
C11 C12 H12B 110.0 ?
C13 C12 H12B 110.0 ?
H12A C12 H12B 108.4 ?
N8 C13 C12 111.86(13) y
N8 C13 H13A 109.2 ?
C12 C13 H13A 109.2 ?
N8 C13 H13B 109.2 ?
C12 C13 H13B 109.2 ?
H13A C13 H13B 107.9 ?
O15 C14 C7 124.81(16) y
O15 C14 C11 124.58(16) y
C7 C14 C11 110.58(13) y

loop_
_geom_bond_atom_site_label_1
_geom_bond_atom_site_label_2
_geom_bond_site_symmetry_2
_geom_bond_distance
_geom_bond_publ_flag
S1 C2 . 1.607(3) y
S1 C5 . 1.718(8) y
C5' C2 . 1.436(10) ?
C5' S1' . 1.705(11) ?
C5' H5' . 0.9500 ?
C2 C3 . 1.399(2) y
C2 H2 . 0.9500 ?
C3 C4 . 1.407(2) y
C3 C6 . 1.452(2) y
C4 C5 . 1.395(7) y
C4 S1' . 1.676(2) ?
C4 H4 . 0.9500 ?
C5 H5 . 0.9500 ?
C6 C7 . 1.335(2) y
C6 H6 . 0.9500 ?
C7 N8 . 1.4456(19) y
C7 C14 . 1.483(2) y
N8 C13 . 1.476(2) y
N8 C9 . 1.480(2) y
C9 C10 . 1.545(3) ?
C9 H9A . 0.9900 ?
C9 H9B . 0.9900 ?
C10 C11 . 1.537(3) ?
C10 H10A . 0.9900 ?
C10 H10B . 0.9900 ?
C11 C14 . 1.501(2) ?
C11 C12 . 1.537(2) ?
C11 H11 . 1.0000 ?
C12 C13 . 1.542(2) ?
C12 H12A . 0.9900 ?
C12 H12B . 0.9900 ?
C13 H13A . 0.9900 ?
C13 H13B . 0.9900 ?
C14 O15 . 1.2255(19) y

loop_
_geom_torsion_atom_site_label_1
_geom_torsion_atom_site_label_2
_geom_torsion_atom_site_label_3
_geom_torsion_atom_site_label_4
_geom_torsion
S1' C5' C2 C3 -1.1(10)
S1' C5' C2 S1 173(6)
C5 S1 C2 C3 1.2(4)
C5 S1 C2 C5' -5(5)
C5' C2 C3 C4 0.2(6)
S1 C2 C3 C4 -0.7(2)
C5' C2 C3 C6 178.3(6)
S1 C2 C3 C6 177.40(19)
C2 C3 C4 C5 -0.4(4)
C6 C3 C4 C5 -178.3(4)
C2 C3 C4 S1' 0.7(2)
C6 C3 C4 S1' -177.21(15)
C3 C4 C5 S1 1.2(7)
S1' C4 C5 S1 -172(4)
C2 S1 C5 C4 -1.4(6)
C5 C4 S1' C5' 6(3)
C3 C4 S1' C5' -1.1(5)
C2 C5' S1' C4 1.3(9)
C2 C3 C6 C7 -164.64(16)
C4 C3 C6 C7 13.1(3)
C3 C6 C7 N8 -0.2(3)
C3 C6 C7 C14 173.45(15)
C6 C7 N8 C13 112.28(17)
C14 C7 N8 C13 -61.85(17)
C6 C7 N8 C9 -130.39(17)
C14 C7 N8 C9 55.48(17)
C7 N8 C9 C10 -60.80(19)
C13 N8 C9 C10 56.22(19)
N8 C9 C10 C11 5.4(2)
C9 C10 C11 C14 53.67(19)
C9 C10 C11 C12 -61.91(19)
C14 C11 C12 C13 -60.59(18)
C10 C11 C12 C13 55.84(18)
C7 N8 C13 C12 54.49(18)
C9 N8 C13 C12 -62.79(17)
C11 C12 C13 N8 5.7(2)
C6 C7 C14 O15 8.8(3)
N8 C7 C14 O15 -176.96(15)
C6 C7 C14 C11 -169.17(15)
N8 C7 C14 C11 5.06(18)
C10 C11 C14 O15 121.19(18)
C12 C11 C14 O15 -122.30(18)
C10 C11 C14 C7 -60.82(17)
C12 C11 C14 C7 55.69(18)
